data_7246221
loop_
_publ_author_name
'Yue, Zhi-Yuan'
'Luo, Wang'
'Wang, Na'
'Li, Hua-Kai'
'Xu, Ze-Jiang'
'Feng, Yan'
'Shi, Chao'
'Ye, Heng-Yun'
'Miao, Le-Ping'

_publ_section_title
;
 Two-dimensional organic--inorganic hybrid perovskite ferroelastics:
 (PEA)2[CdCl4], (3-FPEA)2[CdCl4], and (4-FPEA)2[CdCl4]
;
_journal_issue 8
_journal_name_full CrystEngComm
_journal_page_first 1270
_journal_page_last 1275
_journal_paper_doi 10.1039/D2CE01390H
_journal_volume 25
_journal_year 2023
_chemical_formula_moiety '2(C8 F N), 4(Cd0.25 Cl)'
_chemical_formula_sum 'C16 Cd Cl4 F2 N2'
_chemical_formula_weight 512.39
_space_group_crystal_system tetragonal
_space_group_IT_number 139
_space_group_name_Hall '-I 4 2'
_space_group_name_H-M_alt 'I 4/m m m'
_audit_creation_date 2022-12-15
_audit_creation_method
;
Olex2 1.5
(compiled 2021.11.18 svn.ra9532c28 for OlexSys, GUI svn.r6429)
;
_audit_update_record
;
2022-12-15 deposited with the CCDC.	2023-01-13 downloaded from the CCDC.
;
_cell_angle_alpha 90
_cell_angle_beta 90
_cell_angle_gamma 90
_cell_formula_units_Z 2
_cell_length_a 5.3186(4)
_cell_length_b 5.3186(4)
_cell_length_c 40.261(8)
_cell_measurement_reflns_used 1482
_cell_measurement_temperature 403.02(10)
_cell_measurement_theta_max 28.0470
_cell_measurement_theta_min 3.0110
_cell_volume 1138.9(3)
_computing_cell_refinement 'CrysAlisPro 1.171.41.112a (Rigaku OD, 2021)'
_computing_data_collection 'CrysAlisPro 1.171.41.112a (Rigaku OD, 2021)'
_computing_data_reduction 'CrysAlisPro 1.171.41.112a (Rigaku OD, 2021)'
_computing_molecular_graphics 'Olex2 1.5 (Dolomanov et al., 2009)'
_computing_publication_material 'Olex2 1.5 (Dolomanov et al., 2009)'
_computing_structure_refinement 'SHELXL 2018/3 (Sheldrick, 2015)'
_computing_structure_solution 'SHELXT 2014/5 (Sheldrick, 2014)'
_diffrn_ambient_environment air
_diffrn_ambient_temperature 403.02(10)
_diffrn_detector 'Hybrid Pixel Array Detector'
_diffrn_detector_area_resol_mean 10.0000
_diffrn_detector_type HyPix
_diffrn_measured_fraction_theta_full 0.997
_diffrn_measured_fraction_theta_max 0.845
_diffrn_measurement_details
;
List of Runs (angles in degrees, time in seconds):

  # Type    Start    End  Width  t~exp~   \w     \q     \k     \f   Frames
#--------------------------------------------------------------------------
  1  \w    -21.00   5.22   0.38    0.06    --   -5.54  84.00  -6.00   69
  2  \w      1.76  39.00   0.38    0.06    --    5.07 -99.00 150.00   98
  3  \w    -14.00  27.04   0.38    0.06    --    5.07 -99.00  30.00  108
  4  \w     -6.00  20.22   0.38    0.06    --   -5.54 -99.00-180.00   69
;
_diffrn_measurement_device 'four-circle diffractometer'
_diffrn_measurement_device_type 'XtaLAB Synergy R, HyPix'
_diffrn_measurement_method '\w scans'
_diffrn_orient_matrix_type 'CrysAlisPro convention (1999,Acta A55,543-557)'
_diffrn_orient_matrix_UB_11 -0.1029036000
_diffrn_orient_matrix_UB_12 -0.0498230000
_diffrn_orient_matrix_UB_13 -0.0090601000
_diffrn_orient_matrix_UB_21 -0.0721352000
_diffrn_orient_matrix_UB_22 0.1079986000
_diffrn_orient_matrix_UB_23 0.0039485000
_diffrn_orient_matrix_UB_31 0.0443223000
_diffrn_orient_matrix_UB_32 0.0602427000
_diffrn_orient_matrix_UB_33 -0.0145916000
_diffrn_radiation_monochromator mirror
_diffrn_radiation_probe x-ray
_diffrn_radiation_type 'Mo K\a'
_diffrn_radiation_wavelength 0.71073
_diffrn_reflns_av_R_equivalents 0.0444
_diffrn_reflns_av_unetI/netI 0.0287
_diffrn_reflns_Laue_measured_fraction_full 0.997
_diffrn_reflns_Laue_measured_fraction_max 0.845
_diffrn_reflns_limit_h_max 5
_diffrn_reflns_limit_h_min -7
_diffrn_reflns_limit_k_max 7
_diffrn_reflns_limit_k_min -6
_diffrn_reflns_limit_l_max 51
_diffrn_reflns_limit_l_min -59
_diffrn_reflns_number 2465
_diffrn_reflns_point_group_measured_fraction_full 0.997
_diffrn_reflns_point_group_measured_fraction_max 0.845
_diffrn_reflns_theta_full 25.242
_diffrn_reflns_theta_max 30.718
_diffrn_reflns_theta_min 2.023
_diffrn_source 'micro-focus sealed X-ray tube'
_diffrn_source_type 'Mova (Mo) X-ray Source'
_exptl_absorpt_coefficient_mu 1.443
_exptl_absorpt_correction_T_max 0.866
_exptl_absorpt_correction_T_min 0.866
_exptl_absorpt_correction_type multi-scan
_exptl_absorpt_process_details
;
CrysAlisPro 1.171.41.112a (Rigaku Oxford Diffraction, 2021)
Empirical absorption correction using spherical harmonics,
implemented in SCALE3 ABSPACK scaling algorithm.
;
_exptl_crystal_density_diffrn 1.494
_exptl_crystal_description plate
_exptl_crystal_F_000 488
_exptl_crystal_size_max 0.1
_exptl_crystal_size_mid 0.1
_exptl_crystal_size_min 0.1
_refine_diff_density_max 0.597
_refine_diff_density_min -0.530
_refine_diff_density_rms 0.134
_refine_ls_extinction_method none
_refine_ls_goodness_of_fit_ref 1.138
_refine_ls_hydrogen_treatment undef
_refine_ls_matrix_type full
_refine_ls_number_parameters 81
_refine_ls_number_reflns 614
_refine_ls_number_restraints 137
_refine_ls_restrained_S_all 1.359
_refine_ls_R_factor_all 0.0525
_refine_ls_R_factor_gt 0.0483
_refine_ls_shift/su_max 0.000
_refine_ls_shift/su_mean 0.000
_refine_ls_structure_factor_coef Fsqd
_refine_ls_weighting_details 'w=1/[\s^2^(Fo^2^)+(0.0964P)^2^] where P=(Fo^2^+2Fc^2^)/3'
_refine_ls_weighting_scheme calc
_refine_ls_wR_factor_gt 0.1316
_refine_ls_wR_factor_ref 0.1353
_reflns_Friedel_coverage 0.000
_reflns_number_gt 460
_reflns_number_total 614
_reflns_threshold_expression 'I > 2\s(I)'
_cod_data_source_file d2ce01390h5.cif
_cod_data_source_block 2_403k
_cod_depositor_comments 'Adding full bibliography for 7246220--7246225.cif.'
_cod_database_code 7246221
_shelx_shelxl_version_number 2018/3
_chemical_oxdiff_formula 'Cd Cl C H N F'
_shelx_space_group_comment
;
The symmetry employed for this shelxl refinement is uniquely defined
by the following loop, which should always be used as a source of
symmetry information in preference to the above space-group names.
They are only intended as comments.
;
_shelx_estimated_absorpt_t_max 0.869
_shelx_estimated_absorpt_t_min 0.869
_olex2_refinement_description
;
1. Restrained distances
 C6-C7 = C7-C8 = C8-N1
 1.48 with sigma of 0.001
 N1-C7 = C8-C6
 2.3 with sigma of 0.001
 C7-C1 = C7-C5
 2.3 with sigma of 0.02
 N1-C6
 3.8 with sigma of 0.02
 C2-F1
 1.3 with sigma of 0.02
2. Restrained planarity
 C1, C2, C3, C4, C5, C6, C7, F1
 with sigma of 0.1
3. Rigid bond restraints
 C1, C2, C3, C4, C5, C6, C7
 with sigma for 1-2 distances of 0.01 and sigma for 1-3 distances of 0.01
4. Uiso/Uaniso restraints and constraints
C1 \\sim C2 \\sim C3 \\sim C4 \\sim C5 \\sim C6 \\sim C7: within 2A with sigma
of 0.001 and sigma for terminal atoms of 0.002 within 2A
C4: within 2A with sigma of 0.001 and sigma for terminal atoms of 0.002 within
2A
Uanis(C7) \\sim Ueq, Uanis(N1) \\sim Ueq, Uanis(C8) \\sim Ueq, Uanis(C6) \\sim
Ueq, Uanis(C1) \\sim Ueq, Uanis(C5) \\sim Ueq, Uanis(C2) \\sim Ueq, Uanis(C4)
\\sim Ueq, Uanis(C3) \\sim Ueq, Uanis(F1) \\sim Ueq: with sigma of 0.01 and
sigma for terminal atoms of 0.02
Uanis(Cl1) \\sim Ueq: with sigma of 0.01 and sigma for terminal atoms of 0.02
5. Others
 Fixed Sof: C8(0.125) C7(0.125) C1(0.125) C2(0.125) C3(0.125) C4(0.125)
 C5(0.125) C6(0.125) F1(0.125)
6.a Fitted hexagon refined as free rotating group:
 C1(C2,C3,C4,C5,C6)
;
_olex2_submission_special_instructions 'No special instructions were received'
_oxdiff_exptl_absorpt_empirical_details
;
Empirical correction (ABSPACK) includes:
- Absorption correction using spherical harmonics
- Frame scaling
;
_oxdiff_exptl_absorpt_empirical_full_max 3.956
_oxdiff_exptl_absorpt_empirical_full_min 0.453

loop_
_space_group_symop_operation_xyz
'x, y, z'
'-x, -y, z'
'-y, x, z'
'y, -x, z'
'-x, y, -z'
'x, -y, -z'
'y, x, -z'
'-y, -x, -z'
'x+1/2, y+1/2, z+1/2'
'-x+1/2, -y+1/2, z+1/2'
'-y+1/2, x+1/2, z+1/2'
'y+1/2, -x+1/2, z+1/2'
'-x+1/2, y+1/2, -z+1/2'
'x+1/2, -y+1/2, -z+1/2'
'y+1/2, x+1/2, -z+1/2'
'-y+1/2, -x+1/2, -z+1/2'
'-x, -y, -z'
'x, y, -z'
'y, -x, -z'
'-y, x, -z'
'x, -y, z'
'-x, y, z'
'-y, -x, z'
'y, x, z'
'-x+1/2, -y+1/2, -z+1/2'
'x+1/2, y+1/2, -z+1/2'
'y+1/2, -x+1/2, -z+1/2'
'-y+1/2, x+1/2, -z+1/2'
'x+1/2, -y+1/2, z+1/2'
'-x+1/2, y+1/2, z+1/2'
'-y+1/2, -x+1/2, z+1/2'
'y+1/2, x+1/2, z+1/2'

loop_
_atom_site_label
_atom_site_type_symbol
_atom_site_fract_x
_atom_site_fract_y
_atom_site_fract_z
_atom_site_U_iso_or_equiv
_atom_site_adp_type
_atom_site_occupancy
_atom_site_site_symmetry_order
_atom_site_calc_flag
_atom_site_refinement_flags_posn
_atom_site_refinement_flags_adp
_atom_site_refinement_flags_occupancy
_atom_site_disorder_assembly
_atom_site_disorder_group
Cd1 Cd 1.000000 1.000000 0.500000 0.0589(4) Uani 1 16 d S T P . .
Cl1 Cl 0.500000 1.000000 0.500000 0.1026(10) Uani 1 8 d S TU P . .
Cl2 Cl 1.000000 1.000000 0.43765(9) 0.1318(17) Uani 1 8 d S T P . .
N1 N 0.500000 0.500000 0.4449(2) 0.111(4) Uani 1 8 d DS TU P . .
C8 C 0.585(6) 0.541(6) 0.4103(2) 0.101(9) Uani 0.125 1 d D U P A -1
C7 C 0.450(8) 0.339(5) 0.3923(3) 0.228(6) Uani 0.125 1 d D U P A -1
C1 C 0.345(6) 0.488(9) 0.3361(5) 0.228(6) Uani 0.125 1 d DG U P A -1
C2 C 0.383(8) 0.478(10) 0.3019(4) 0.228(6) Uani 0.125 1 d DG U P A -1
C3 C 0.600(10) 0.369(14) 0.2892(3) 0.228(6) Uani 0.125 1 d G U P A -1
C4 C 0.779(12) 0.269(17) 0.3106(7) 0.228(6) Uani 0.125 1 d G U P A -1
C5 C 0.741(10) 0.278(13) 0.3448(6) 0.228(6) Uani 0.125 1 d DG U P A -1
C6 C 0.524(7) 0.388(6) 0.3575(2) 0.228(6) Uani 0.125 1 d DG U P A -1
F1 F 0.175(7) 0.587(15) 0.2917(12) 0.33(4) Uani 0.125 1 d D U P A -1

loop_
_atom_site_aniso_label
_atom_site_aniso_U_11
_atom_site_aniso_U_22
_atom_site_aniso_U_33
_atom_site_aniso_U_23
_atom_site_aniso_U_13
_atom_site_aniso_U_12
Cd1 0.0427(4) 0.0427(4) 0.0914(7) 0.000 0.000 0.000
Cl1 0.0388(12) 0.0751(18) 0.194(3) 0.000 0.000 0.000
Cl2 0.156(3) 0.156(3) 0.0824(17) 0.000 0.000 0.000
N1 0.113(6) 0.113(6) 0.107(7) 0.000 0.000 0.000
C8 0.106(14) 0.096(14) 0.103(9) 0.000(10) 0.003(8) 0.006(10)
C7 0.228(7) 0.228(7) 0.226(7) -0.003(4) 0.001(4) -0.001(4)
C1 0.228(7) 0.228(7) 0.226(7) -0.003(4) 0.001(4) -0.001(4)
C2 0.228(7) 0.228(7) 0.226(7) -0.003(4) 0.001(4) -0.001(4)
C3 0.228(7) 0.228(7) 0.226(7) -0.003(4) 0.001(4) -0.001(4)
C4 0.228(7) 0.228(7) 0.226(7) -0.003(4) 0.001(4) -0.001(4)
C5 0.228(7) 0.228(7) 0.226(7) -0.003(4) 0.001(4) -0.001(4)
C6 0.228(7) 0.228(7) 0.226(7) -0.003(4) 0.001(4) -0.001(4)
F1 0.33(4) 0.34(5) 0.33(4) 0.00(2) -0.024(19) 0.00(2)

loop_
_atom_type_symbol
_atom_type_description
_atom_type_scat_dispersion_real
_atom_type_scat_dispersion_imag
_atom_type_scat_source
C C 0.0033 0.0016 'International Tables Vol C Tables 4.2.6.8 and 6.1.1.4'
Cd Cd -0.8075 1.2024 'International Tables Vol C Tables 4.2.6.8 and 6.1.1.4'
Cl Cl 0.1484 0.1585 'International Tables Vol C Tables 4.2.6.8 and 6.1.1.4'
F F 0.0171 0.0103 'International Tables Vol C Tables 4.2.6.8 and 6.1.1.4'
N N 0.0061 0.0033 'International Tables Vol C Tables 4.2.6.8 and 6.1.1.4'

loop_
_geom_angle_atom_site_label_1
_geom_angle_atom_site_label_2
_geom_angle_atom_site_label_3
_geom_angle
_geom_angle_site_symmetry_1
_geom_angle_site_symmetry_3
_geom_angle_publ_flag
Cl1 Cd1 Cl1 180.0 . 1_655 ?
Cl1 Cd1 Cl1 90.0 1_655 3_755 ?
Cl1 Cd1 Cl1 90.0 . 3_755 ?
Cl1 Cd1 Cl1 90.0 . 3_765 ?
Cl1 Cd1 Cl1 180.0 3_755 3_765 ?
Cl1 Cd1 Cl1 90.0 1_655 3_765 ?
Cl2 Cd1 Cl1 90.0 17_776 1_655 ?
Cl2 Cd1 Cl1 90.0 . . ?
Cl2 Cd1 Cl1 90.0 . 3_765 ?
Cl2 Cd1 Cl1 90.0 . 1_655 ?
Cl2 Cd1 Cl1 90.0 17_776 . ?
Cl2 Cd1 Cl1 90.0 17_776 3_755 ?
Cl2 Cd1 Cl1 90.0 . 3_755 ?
Cl2 Cd1 Cl1 90.0 17_776 3_765 ?
Cl2 Cd1 Cl2 180.0 17_776 . ?
Cd1 Cl1 Cd1 180.0 1_455 . ?
C7 C8 N1 102.02(10) . . ?
C6 C7 C8 102.05(11) . . ?
C2 C1 C6 120.0 . . ?
C3 C2 C1 120.0 . . ?
F1 C2 C1 100(3) . . ?
F1 C2 C3 140(3) . . ?
C2 C3 C4 120.0 . . ?
C5 C4 C3 120.0 . . ?
C6 C5 C4 120.0 . . ?
C1 C6 C7 118.3(11) . . ?
C5 C6 C7 119.7(12) . . ?
C5 C6 C1 120.0 . . ?

loop_
_geom_bond_atom_site_label_1
_geom_bond_atom_site_label_2
_geom_bond_distance
_geom_bond_site_symmetry_2
_geom_bond_publ_flag
Cd1 Cl1 2.6593(2) . ?
Cd1 Cl1 2.6593(2) 3_765 ?
Cd1 Cl1 2.6593(2) 3_755 ?
Cd1 Cl1 2.6593(2) 1_655 ?
Cd1 Cl2 2.510(4) . ?
Cd1 Cl2 2.510(4) 17_776 ?
N1 C8 1.4801(11) . ?
C8 C7 1.4797(12) . ?
C7 C6 1.4795(11) . ?
C1 C2 1.3900 . ?
C1 C6 1.3900 . ?
C2 C3 1.3900 . ?
C2 F1 1.31(2) . ?
C3 C4 1.3900 . ?
C4 C5 1.3900 . ?
C5 C6 1.3900 . ?

loop_
_geom_torsion_atom_site_label_1
_geom_torsion_atom_site_label_2
_geom_torsion_atom_site_label_3
_geom_torsion_atom_site_label_4
_geom_torsion
_geom_torsion_site_symmetry_1
_geom_torsion_site_symmetry_2
_geom_torsion_site_symmetry_3
_geom_torsion_site_symmetry_4
_geom_torsion_publ_flag
N1 C8 C7 C6 177(2) . . . . ?
C8 C7 C6 C1 -108(3) . . . . ?
C8 C7 C6 C5 89(3) . . . . ?
C1 C2 C3 C4 0.0 . . . . ?
C2 C1 C6 C7 -163.8(16) . . . . ?
C2 C1 C6 C5 0.0 . . . . ?
C2 C3 C4 C5 0.0 . . . . ?
C3 C4 C5 C6 0.0 . . . . ?
C4 C5 C6 C7 163.6(15) . . . . ?
C4 C5 C6 C1 0.0 . . . . ?
C6 C1 C2 C3 0.0 . . . . ?
C6 C1 C2 F1 179(3) . . . . ?
F1 C2 C3 C4 -179(4) . . . . ?
